data_7045130
loop_
_publ_author_name
'Higuchi, Junichi'
'Kuriyama, Shogo'
'Eizawa, Aya'
'Arashiba, Kazuya'
'Nakajima, Kazunari'
'Nishibayashi, Yoshiaki'

_publ_section_title
;
 Preparation and reactivity of iron complexes bearing anionic
 carbazole-based PNP-type pincer ligands toward catalytic nitrogen
 fixation.
;
_journal_issue 4
_journal_name_full 'Dalton transactions (Cambridge, England : 2003)'
_journal_page_first 1117
_journal_page_last 1121
_journal_paper_doi 10.1039/c7dt04327a
_journal_volume 47
_journal_year 2018
_chemical_formula_moiety 'C82 H140 Fe2 N2 O P4'
_chemical_formula_sum 'C82 H140 Fe2 N2 O P4'
_chemical_formula_weight 1405.61
_chemical_properties_physical Air-sensitive,Moisture-sensitive,Oxygen-sensitive
_space_group_crystal_system monoclinic
_space_group_IT_number 14
_space_group_name_Hall '-P 2yn'
_space_group_name_H-M_alt 'P 1 21/n 1'
_symmetry_space_group_name_Hall '-P 2yn'
_symmetry_space_group_name_H-M 'P 1 21/n 1'
_atom_sites_solution_hydrogens geom
_atom_sites_solution_primary direct
_atom_sites_solution_secondary difmap
_audit_update_record
;
2017-11-29 deposited with the CCDC.
2017-12-05 downloaded from the CCDC.
;
_cell_angle_alpha 90.0000
_cell_angle_beta 92.8868(7)
_cell_angle_gamma 90.0000
_cell_formula_units_Z 4
_cell_length_a 23.1407(4)
_cell_length_b 14.8928(3)
_cell_length_c 24.4042(4)
_cell_measurement_reflns_used 51411
_cell_measurement_temperature 173
_cell_measurement_theta_max 27.48
_cell_measurement_theta_min 3.00
_cell_volume 8399.7(3)
_computing_cell_refinement 'RAPID AUTO'
_computing_data_collection 'RAPID AUTO (Rigaku, ????)'
_computing_data_reduction 'RAPID AUTO'
_computing_molecular_graphics 'CrystalStructure 4.2.5'
_computing_publication_material 'CrystalStructure 4.2.5 (Rigaku, 2017)'
_computing_structure_refinement 'SHELXL Version 2016/6 (Sheldrick, 2008)'
_computing_structure_solution SIR97
_diffrn_ambient_temperature 173
_diffrn_detector_area_resol_mean 10.000
_diffrn_measured_fraction_theta_full 0.999
_diffrn_measured_fraction_theta_max 0.997
_diffrn_measurement_device_type 'Rigaku R-AXIS RAPID'
_diffrn_measurement_method \w
_diffrn_radiation_type 'Mo K\a'
_diffrn_radiation_wavelength 0.71075
_diffrn_reflns_av_R_equivalents 0.0858
_diffrn_reflns_Laue_measured_fraction_full 0.999
_diffrn_reflns_Laue_measured_fraction_max 0.997
_diffrn_reflns_limit_h_max 29
_diffrn_reflns_limit_h_min -30
_diffrn_reflns_limit_k_max 19
_diffrn_reflns_limit_k_min -19
_diffrn_reflns_limit_l_max 29
_diffrn_reflns_limit_l_min -31
_diffrn_reflns_number 79684
_diffrn_reflns_point_group_measured_fraction_full 0.999
_diffrn_reflns_point_group_measured_fraction_max 0.997
_diffrn_reflns_theta_full 25.242
_diffrn_reflns_theta_max 27.453
_diffrn_reflns_theta_min 2.159
_diffrn_standards_number 0
_exptl_absorpt_coefficient_mu 0.463
_exptl_absorpt_correction_T_max 0.986
_exptl_absorpt_correction_T_min 0.680
_exptl_absorpt_correction_type multi-scan
_exptl_absorpt_process_details 'ABSCOR (Rigaku, 1995)'
_exptl_crystal_colour yellow
_exptl_crystal_density_diffrn 1.111
_exptl_crystal_density_method 'not measured'
_exptl_crystal_description platelet
_exptl_crystal_F_000 3064.00
_exptl_crystal_size_max 0.150
_exptl_crystal_size_mid 0.100
_exptl_crystal_size_min 0.030
_refine_diff_density_max 0.74
_refine_diff_density_min -0.55
_refine_ls_extinction_method none
_refine_ls_goodness_of_fit_ref 1.012
_refine_ls_hydrogen_treatment constr
_refine_ls_number_parameters 853
_refine_ls_number_reflns 19147
_refine_ls_number_restraints 0
_refine_ls_R_factor_all 0.0973
_refine_ls_R_factor_gt 0.0523
_refine_ls_shift/su_max 0.002
_refine_ls_structure_factor_coef Fsqd
_refine_ls_weighting_details 'w = 1/[\s^2^(Fo^2^)+(0.0592P)^2^] where P=(Fo^2^+2Fc^2^)/3'
_refine_ls_weighting_scheme calc
_refine_ls_wR_factor_gt 0.1077
_refine_ls_wR_factor_ref 0.1212
_reflns_Friedel_coverage 0.000
_reflns_number_gt 12482
_reflns_number_total 19147
_reflns_threshold_expression F^2^>2.0\s(F^2^)
_cod_data_source_file c7dt04327a2.cif
_cod_data_source_block 8a
_cod_depositor_comments 'Adding full bibliography for 7045127--7045130.cif.'
_cod_original_cell_volume 8399.8(3)
_cod_database_code 7045130

loop_
_space_group_symop_id
_space_group_symop_operation_xyz
1 +X,+Y,+Z
2 1/2-X,1/2+Y,1/2-Z
3 -X,-Y,-Z
4 -1/2+X,-1/2-Y,-1/2+Z

loop_
_atom_site_label
_atom_site_type_symbol
_atom_site_fract_x
_atom_site_fract_y
_atom_site_fract_z
_atom_site_U_iso_or_equiv
_atom_site_adp_type
_atom_site_occupancy
_atom_site_site_symmetry_order
_atom_site_calc_flag
_atom_site_refinement_flags_posn
_atom_site_refinement_flags_adp
_atom_site_refinement_flags_occupancy
_atom_site_disorder_assembly
_atom_site_disorder_group
Fe1 Fe 1.14618(2) 0.22299(2) 0.23660(2) 0.02414(9) Uani 1 1 d . . . . .
Fe2 Fe 0.78287(2) 0.41096(2) 0.11876(2) 0.02639(9) Uani 1 1 d . . . . .
P1 P 1.19976(3) 0.35508(4) 0.27128(2) 0.02524(14) Uani 1 1 d . . . . .
P2 P 1.05206(3) 0.22377(4) 0.18013(2) 0.02512(14) Uani 1 1 d . . . . .
P3 P 0.72184(3) 0.37233(4) 0.19395(3) 0.02837(15) Uani 1 1 d . . . . .
P4 P 0.78513(3) 0.53152(4) 0.05118(2) 0.02717(15) Uani 1 1 d . . . . .
O1 O 1.03740(14) 0.1869(2) 0.45615(10) 0.0802(8) Uani 1 1 d . . . . .
N1 N 1.18557(8) 0.21480(12) 0.16574(7) 0.0233(4) Uani 1 1 d . . . . .
N2 N 0.84782(9) 0.46021(13) 0.16719(7) 0.0256(4) Uani 1 1 d . . . . .
C1 C 1.24106(10) 0.24342(15) 0.15570(9) 0.0236(5) Uani 1 1 d . . . . .
C2 C 1.27221(11) 0.31564(16) 0.18038(9) 0.0257(5) Uani 1 1 d . . . . .
C3 C 1.32890(11) 0.32676(17) 0.16609(10) 0.0313(6) Uani 1 1 d . . . . .
H3 H 1.351177 0.372872 0.183841 0.038 Uiso 1 1 calc R U . . .
C4 C 1.35560(11) 0.27349(18) 0.12661(10) 0.0315(6) Uani 1 1 d . . . . .
C5 C 1.32193(11) 0.20953(16) 0.09874(10) 0.0296(6) Uani 1 1 d . . . . .
H5 H 1.337737 0.175523 0.070157 0.036 Uiso 1 1 calc R U . . .
C6 C 1.26497(10) 0.19500(15) 0.11257(9) 0.0237(5) Uani 1 1 d . . . . .
C7 C 1.21938(11) 0.13665(15) 0.09145(9) 0.0242(5) Uani 1 1 d . . . . .
C8 C 1.21408(11) 0.07833(15) 0.04641(9) 0.0274(5) Uani 1 1 d . . . . .
H8 H 1.246387 0.067563 0.024803 0.033 Uiso 1 1 calc R U . . .
C9 C 1.16188(11) 0.03649(15) 0.03341(9) 0.0283(5) Uani 1 1 d . . . . .
C10 C 1.11579(11) 0.05205(15) 0.06784(9) 0.0282(5) Uani 1 1 d . . . . .
H10 H 1.079973 0.023026 0.059001 0.034 Uiso 1 1 calc R U . . .
C11 C 1.11936(11) 0.10708(15) 0.11386(9) 0.0245(5) Uani 1 1 d . . . . .
C12 C 1.17251(10) 0.15096(15) 0.12524(9) 0.0233(5) Uani 1 1 d . . . . .
C13 C 1.41982(12) 0.2867(2) 0.11528(11) 0.0392(7) Uani 1 1 d . . . . .
C14A C 1.4523(3) 0.2042(4) 0.1322(3) 0.065(2) Uani 0.6 1 d . . P A 1
H14A H 1.436346 0.152596 0.111593 0.078 Uiso 0.6 1 calc R U P A 1
H14B H 1.448754 0.194008 0.171545 0.078 Uiso 0.6 1 calc R U P A 1
H14C H 1.493202 0.211593 0.124543 0.078 Uiso 0.6 1 calc R U P A 1
C15A C 1.4481(2) 0.3663(4) 0.1519(2) 0.0465(12) Uani 0.6 1 d . . P A 1
H15A H 1.445658 0.351519 0.190889 0.056 Uiso 0.6 1 calc R U P A 1
H15B H 1.427251 0.422327 0.143867 0.056 Uiso 0.6 1 calc R U P A 1
H15C H 1.488830 0.373492 0.143465 0.056 Uiso 0.6 1 calc R U P A 1
C16A C 1.4265(2) 0.3134(5) 0.0569(2) 0.0587(16) Uani 0.6 1 d . . P A 1
H16A H 1.467581 0.321892 0.050477 0.070 Uiso 0.6 1 calc R U P A 1
H16B H 1.405571 0.369622 0.049290 0.070 Uiso 0.6 1 calc R U P A 1
H16C H 1.410611 0.266129 0.032544 0.070 Uiso 0.6 1 calc R U P A 1
C14B C 1.4555(4) 0.2450(11) 0.1620(4) 0.085(4) Uani 0.4 1 d . . P A 2
H14D H 1.496626 0.250137 0.154806 0.102 Uiso 0.4 1 calc R U P A 2
H14E H 1.445120 0.181495 0.165243 0.102 Uiso 0.4 1 calc R U P A 2
H14F H 1.447826 0.276260 0.196182 0.102 Uiso 0.4 1 calc R U P A 2
C15B C 1.4335(4) 0.3770(7) 0.1033(5) 0.079(3) Uani 0.4 1 d . . P A 2
H15D H 1.405232 0.400453 0.075650 0.095 Uiso 0.4 1 calc R U P A 2
H15E H 1.472320 0.379861 0.089135 0.095 Uiso 0.4 1 calc R U P A 2
H15F H 1.432349 0.413070 0.136790 0.095 Uiso 0.4 1 calc R U P A 2
C16B C 1.4365(3) 0.2279(7) 0.0626(3) 0.054(2) Uani 0.4 1 d . . P A 2
H16D H 1.408698 0.239992 0.031873 0.064 Uiso 0.4 1 calc R U P A 2
H16E H 1.435554 0.163901 0.071850 0.064 Uiso 0.4 1 calc R U P A 2
H16F H 1.475513 0.244159 0.052093 0.064 Uiso 0.4 1 calc R U P A 2
C17 C 1.15161(12) -0.02489(17) -0.01663(10) 0.0345(6) Uani 1 1 d . . . . .
C18 C 1.12993(15) -0.11627(19) 0.00109(12) 0.0485(8) Uani 1 1 d . . . . .
H18A H 1.094678 -0.108609 0.021234 0.058 Uiso 1 1 calc R U . . .
H18B H 1.121423 -0.153603 -0.031385 0.058 Uiso 1 1 calc R U . . .
H18C H 1.159716 -0.145481 0.024854 0.058 Uiso 1 1 calc R U . . .
C19 C 1.20609(15) -0.0384(2) -0.04767(12) 0.0539(9) Uani 1 1 d . . . . .
H19A H 1.220604 0.019970 -0.059383 0.065 Uiso 1 1 calc R U . . .
H19B H 1.235590 -0.067935 -0.023724 0.065 Uiso 1 1 calc R U . . .
H19C H 1.197296 -0.076057 -0.079963 0.065 Uiso 1 1 calc R U . . .
C20 C 1.10565(17) 0.0187(2) -0.05598(13) 0.0643(10) Uani 1 1 d . . . . .
H20A H 1.069981 0.028131 -0.036739 0.077 Uiso 1 1 calc R U . . .
H20B H 1.120029 0.076634 -0.068665 0.077 Uiso 1 1 calc R U . . .
H20C H 1.097700 -0.020795 -0.087565 0.077 Uiso 1 1 calc R U . . .
C21 C 1.24341(11) 0.38740(16) 0.21335(9) 0.0287(6) Uani 1 1 d . . . . .
H21A H 1.218126 0.422732 0.187499 0.034 Uiso 1 1 calc R U . . .
H21B H 1.274161 0.428436 0.227878 0.034 Uiso 1 1 calc R U . . .
C22 C 1.06798(11) 0.11315(16) 0.14962(10) 0.0290(5) Uani 1 1 d . . . . .
H22A H 1.073972 0.069443 0.179943 0.035 Uiso 1 1 calc R U . . .
H22B H 1.033222 0.093693 0.127437 0.035 Uiso 1 1 calc R U . . .
C23 C 1.25495(12) 0.32768(17) 0.32807(10) 0.0334(6) Uani 1 1 d . . . . .
C24 C 1.28852(13) 0.24679(18) 0.30760(11) 0.0398(7) Uani 1 1 d . . . . .
H24A H 1.261515 0.197770 0.298336 0.048 Uiso 1 1 calc R U . . .
H24B H 1.308889 0.263909 0.274940 0.048 Uiso 1 1 calc R U . . .
H24C H 1.316652 0.226894 0.336433 0.048 Uiso 1 1 calc R U . . .
C25 C 1.22483(15) 0.2971(2) 0.37945(11) 0.0580(9) Uani 1 1 d . . . . .
H25A H 1.197309 0.249041 0.369637 0.070 Uiso 1 1 calc R U . . .
H25B H 1.253823 0.274853 0.406799 0.070 Uiso 1 1 calc R U . . .
H25C H 1.204114 0.347962 0.394752 0.070 Uiso 1 1 calc R U . . .
C26 C 1.29808(14) 0.40256(19) 0.34210(13) 0.0503(8) Uani 1 1 d . . . . .
H26A H 1.277419 0.455095 0.355316 0.060 Uiso 1 1 calc R U . . .
H26B H 1.326161 0.381853 0.370751 0.060 Uiso 1 1 calc R U . . .
H26C H 1.318398 0.418868 0.309258 0.060 Uiso 1 1 calc R U . . .
C27 C 1.16052(12) 0.46350(17) 0.28480(10) 0.0348(6) Uani 1 1 d . . . . .
C28 C 1.13512(19) 0.4605(2) 0.34128(14) 0.0737(12) Uani 1 1 d . . . . .
H28A H 1.166550 0.456180 0.369613 0.088 Uiso 1 1 calc R U . . .
H28B H 1.112733 0.515243 0.346955 0.088 Uiso 1 1 calc R U . . .
H28C H 1.109776 0.408018 0.343545 0.088 Uiso 1 1 calc R U . . .
C29 C 1.11183(15) 0.4701(2) 0.24124(14) 0.0590(9) Uani 1 1 d . . . . .
H29A H 1.087255 0.416673 0.242778 0.071 Uiso 1 1 calc R U . . .
H29B H 1.088678 0.523808 0.247734 0.071 Uiso 1 1 calc R U . . .
H29C H 1.128029 0.474128 0.204978 0.071 Uiso 1 1 calc R U . . .
C30 C 1.19768(14) 0.54763(18) 0.28108(14) 0.0523(8) Uani 1 1 d . . . . .
H30A H 1.229622 0.544973 0.308963 0.063 Uiso 1 1 calc R U . . .
H30B H 1.213323 0.551157 0.244563 0.063 Uiso 1 1 calc R U . . .
H30C H 1.173972 0.600837 0.287319 0.063 Uiso 1 1 calc R U . . .
C31 C 0.98643(11) 0.20012(18) 0.22041(10) 0.0342(6) Uani 1 1 d . . . . .
C32 C 0.99843(13) 0.1143(2) 0.25392(12) 0.0465(7) Uani 1 1 d . . . . .
H32A H 1.034847 0.121044 0.275824 0.056 Uiso 1 1 calc R U . . .
H32B H 0.966747 0.104046 0.278342 0.056 Uiso 1 1 calc R U . . .
H32C H 1.001373 0.063129 0.228991 0.056 Uiso 1 1 calc R U . . .
C33 C 0.92951(12) 0.1874(2) 0.18683(12) 0.0474(7) Uani 1 1 d . . . . .
H33A H 0.933468 0.137746 0.160938 0.057 Uiso 1 1 calc R U . . .
H33B H 0.898567 0.173647 0.211500 0.057 Uiso 1 1 calc R U . . .
H33C H 0.919970 0.242647 0.166518 0.057 Uiso 1 1 calc R U . . .
C34 C 0.98058(14) 0.2776(2) 0.26097(11) 0.0488(8) Uani 1 1 d . . . . .
H34A H 1.017186 0.285502 0.282398 0.059 Uiso 1 1 calc R U . . .
H34B H 0.971103 0.332961 0.240741 0.059 Uiso 1 1 calc R U . . .
H34C H 0.949700 0.263961 0.285723 0.059 Uiso 1 1 calc R U . . .
C35 C 1.03249(12) 0.29879(17) 0.11920(10) 0.0328(6) Uani 1 1 d . . . . .
C36 C 0.99717(13) 0.38000(19) 0.13689(12) 0.0437(7) Uani 1 1 d . . . . .
H36A H 1.018547 0.411786 0.166657 0.052 Uiso 1 1 calc R U . . .
H36B H 0.990468 0.420610 0.105616 0.052 Uiso 1 1 calc R U . . .
H36C H 0.959941 0.359479 0.149685 0.052 Uiso 1 1 calc R U . . .
C37 C 1.08918(12) 0.33403(18) 0.09727(11) 0.0376(6) Uani 1 1 d . . . . .
H37A H 1.111105 0.366194 0.126533 0.045 Uiso 1 1 calc R U . . .
H37B H 1.112187 0.283462 0.084750 0.045 Uiso 1 1 calc R U . . .
H37C H 1.080457 0.374957 0.066510 0.045 Uiso 1 1 calc R U . . .
C38 C 0.99915(13) 0.2488(2) 0.07259(11) 0.0450(7) Uani 1 1 d . . . . .
H38A H 1.021794 0.196990 0.061356 0.054 Uiso 1 1 calc R U . . .
H38B H 0.961918 0.228250 0.085348 0.054 Uiso 1 1 calc R U . . .
H38C H 0.992446 0.289381 0.041279 0.054 Uiso 1 1 calc R U . . .
C39 C 1.14840(12) 0.11540(18) 0.28995(11) 0.0381(6) Uani 1 1 d . . . . .
H39A H 1.127140 0.130595 0.322417 0.046 Uiso 1 1 calc R U . . .
H39B H 1.130432 0.063089 0.271649 0.046 Uiso 1 1 calc R U . . .
H39C H 1.188667 0.101419 0.301106 0.046 Uiso 1 1 calc R U . . .
C40 C 0.85804(10) 0.44590(16) 0.22336(9) 0.0261(5) Uani 1 1 d . . . . .
C41 C 0.82933(11) 0.38784(16) 0.25828(10) 0.0285(5) Uani 1 1 d . . . . .
C42 C 0.84768(11) 0.38753(17) 0.31327(10) 0.0320(6) Uani 1 1 d . . . . .
H42 H 0.828642 0.348328 0.337218 0.038 Uiso 1 1 calc R U . . .
C43 C 0.89287(11) 0.44182(17) 0.33589(10) 0.0308(6) Uani 1 1 d . . . . .
C44 C 0.92036(11) 0.49861(16) 0.30072(9) 0.0290(5) Uani 1 1 d . . . . .
H44 H 0.950957 0.536145 0.314474 0.035 Uiso 1 1 calc R U . . .
C45 C 0.90328(10) 0.50093(15) 0.24505(9) 0.0243(5) Uani 1 1 d . . . . .
C46 C 0.92269(10) 0.55246(16) 0.19949(9) 0.0261(5) Uani 1 1 d . . . . .
C47 C 0.96492(11) 0.61829(16) 0.19510(10) 0.0294(5) Uani 1 1 d . . . . .
H47 H 0.987503 0.636613 0.226724 0.035 Uiso 1 1 calc R U . . .
C48 C 0.97408(11) 0.65723(17) 0.14451(10) 0.0311(6) Uani 1 1 d . . . . .
C49 C 0.93986(11) 0.62634(18) 0.09901(10) 0.0334(6) Uani 1 1 d . . . . .
H49 H 0.946567 0.651666 0.064174 0.040 Uiso 1 1 calc R U . . .
C50 C 0.89731(11) 0.56192(16) 0.10150(9) 0.0285(5) Uani 1 1 d . . . . .
C51 C 0.88800(10) 0.52402(15) 0.15336(9) 0.0255(5) Uani 1 1 d . . . . .
C52 C 0.91067(12) 0.43362(19) 0.39711(10) 0.0380(7) Uani 1 1 d . . . . .
C53 C 0.85822(15) 0.4510(2) 0.43168(11) 0.0561(9) Uani 1 1 d . . . . .
H53A H 0.827209 0.408777 0.420936 0.067 Uiso 1 1 calc R U . . .
H53B H 0.869440 0.442741 0.470609 0.067 Uiso 1 1 calc R U . . .
H53C H 0.844510 0.512640 0.425563 0.067 Uiso 1 1 calc R U . . .
C54 C 0.95837(16) 0.5003(2) 0.41466(12) 0.0609(10) Uani 1 1 d . . . . .
H54A H 0.944751 0.561659 0.407330 0.073 Uiso 1 1 calc R U . . .
H54B H 0.968152 0.493369 0.453971 0.073 Uiso 1 1 calc R U . . .
H54C H 0.992760 0.488623 0.393919 0.073 Uiso 1 1 calc R U . . .
C55 C 0.93294(15) 0.3384(2) 0.40895(12) 0.0531(8) Uani 1 1 d . . . . .
H55A H 0.902824 0.294848 0.397917 0.064 Uiso 1 1 calc R U . . .
H55B H 0.967431 0.327363 0.388235 0.064 Uiso 1 1 calc R U . . .
H55C H 0.942823 0.332109 0.448287 0.064 Uiso 1 1 calc R U . . .
C56 C 1.02004(12) 0.72926(19) 0.13612(11) 0.0412(7) Uani 1 1 d . . . . .
C57 C 1.04878(14) 0.7606(2) 0.19025(13) 0.0538(8) Uani 1 1 d . . . . .
H57A H 1.067001 0.709224 0.209382 0.065 Uiso 1 1 calc R U . . .
H57B H 1.078271 0.805708 0.183098 0.065 Uiso 1 1 calc R U . . .
H57C H 1.019572 0.786894 0.213130 0.065 Uiso 1 1 calc R U . . .
C58 C 0.99208(16) 0.8108(2) 0.10736(14) 0.0622(10) Uani 1 1 d . . . . .
H58A H 0.973281 0.792068 0.072328 0.075 Uiso 1 1 calc R U . . .
H58B H 0.963172 0.836865 0.130677 0.075 Uiso 1 1 calc R U . . .
H58C H 1.021871 0.855680 0.100645 0.075 Uiso 1 1 calc R U . . .
C59 C 1.06666(14) 0.6905(2) 0.10027(13) 0.0574(9) Uani 1 1 d . . . . .
H59A H 1.048656 0.670074 0.065255 0.069 Uiso 1 1 calc R U . . .
H59B H 1.095401 0.736968 0.093450 0.069 Uiso 1 1 calc R U . . .
H59C H 1.085689 0.639652 0.119231 0.069 Uiso 1 1 calc R U . . .
C60 C 0.78076(12) 0.32477(18) 0.23894(11) 0.0372(6) Uani 1 1 d . . . . .
H60A H 0.763333 0.299476 0.271799 0.045 Uiso 1 1 calc R U . . .
H60B H 0.798150 0.274197 0.219230 0.045 Uiso 1 1 calc R U . . .
C61 C 0.86478(11) 0.53161(18) 0.04933(9) 0.0318(6) Uani 1 1 d . . . . .
H61A H 0.877587 0.470044 0.040625 0.038 Uiso 1 1 calc R U . . .
H61B H 0.875836 0.571191 0.018994 0.038 Uiso 1 1 calc R U . . .
C62 C 0.67144(13) 0.2743(2) 0.18017(11) 0.0427(7) Uani 1 1 d . . . . .
C63 C 0.62353(18) 0.3041(3) 0.1396(2) 0.1021(17) Uani 1 1 d . . . . .
H63A H 0.640492 0.331555 0.107605 0.122 Uiso 1 1 calc R U . . .
H63B H 0.600207 0.252031 0.127808 0.122 Uiso 1 1 calc R U . . .
H63C H 0.598912 0.348122 0.157073 0.122 Uiso 1 1 calc R U . . .
C64 C 0.6479(3) 0.2315(3) 0.23035(16) 0.126(2) Uani 1 1 d . . . . .
H64A H 0.680106 0.213166 0.255526 0.151 Uiso 1 1 calc R U . . .
H64B H 0.623540 0.274778 0.248719 0.151 Uiso 1 1 calc R U . . .
H64C H 0.624835 0.178688 0.219453 0.151 Uiso 1 1 calc R U . . .
C65 C 0.70471(17) 0.2019(2) 0.15063(16) 0.0708(11) Uani 1 1 d . . . . .
H65A H 0.720678 0.227525 0.117630 0.085 Uiso 1 1 calc R U . . .
H65B H 0.736313 0.179339 0.175088 0.085 Uiso 1 1 calc R U . . .
H65C H 0.678490 0.152440 0.140200 0.085 Uiso 1 1 calc R U . . .
C66 C 0.68549(14) 0.4594(2) 0.23560(13) 0.0546(8) Uani 1 1 d . . . . .
C67 C 0.6367(2) 0.4992(4) 0.2006(3) 0.194(4) Uani 1 1 d . . . . .
H67A H 0.651406 0.519710 0.165724 0.233 Uiso 1 1 calc R U . . .
H67B H 0.606721 0.453698 0.193367 0.233 Uiso 1 1 calc R U . . .
H67C H 0.620259 0.550271 0.219756 0.233 Uiso 1 1 calc R U . . .
C68 C 0.72792(15) 0.5337(2) 0.24941(14) 0.0571(9) Uani 1 1 d . . . . .
H68A H 0.760376 0.509909 0.272318 0.069 Uiso 1 1 calc R U . . .
H68B H 0.742376 0.558446 0.215492 0.069 Uiso 1 1 calc R U . . .
H68C H 0.708588 0.581237 0.269402 0.069 Uiso 1 1 calc R U . . .
C69 C 0.6657(4) 0.4265(4) 0.2899(2) 0.195(4) Uani 1 1 d . . . . .
H69A H 0.698753 0.401087 0.311382 0.234 Uiso 1 1 calc R U . . .
H69B H 0.649590 0.476740 0.310053 0.234 Uiso 1 1 calc R U . . .
H69C H 0.636051 0.380168 0.283664 0.234 Uiso 1 1 calc R U . . .
C70 C 0.75970(13) 0.49560(19) -0.02020(10) 0.0383(7) Uani 1 1 d . . . . .
C71 C 0.69833(15) 0.4594(3) -0.01682(13) 0.0656(10) Uani 1 1 d . . . . .
H71A H 0.697813 0.412745 0.011494 0.079 Uiso 1 1 calc R U . . .
H71B H 0.672342 0.508359 -0.007434 0.079 Uiso 1 1 calc R U . . .
H71C H 0.685417 0.433721 -0.052332 0.079 Uiso 1 1 calc R U . . .
C72 C 0.79839(17) 0.4190(2) -0.03847(12) 0.0606(10) Uani 1 1 d . . . . .
H72A H 0.838106 0.440958 -0.040898 0.073 Uiso 1 1 calc R U . . .
H72B H 0.797804 0.369985 -0.011715 0.073 Uiso 1 1 calc R U . . .
H72C H 0.784045 0.397049 -0.074482 0.073 Uiso 1 1 calc R U . . .
C73 C 0.76113(15) 0.5684(2) -0.06421(11) 0.0519(8) Uani 1 1 d . . . . .
H73A H 0.800685 0.591280 -0.066108 0.062 Uiso 1 1 calc R U . . .
H73B H 0.748348 0.542983 -0.099831 0.062 Uiso 1 1 calc R U . . .
H73C H 0.735272 0.617621 -0.054933 0.062 Uiso 1 1 calc R U . . .
C74 C 0.76516(13) 0.65201(17) 0.06385(10) 0.0374(6) Uani 1 1 d . . . . .
C75 C 0.70011(15) 0.6645(2) 0.05118(15) 0.0630(10) Uani 1 1 d . . . . .
H75A H 0.691063 0.652466 0.012205 0.076 Uiso 1 1 calc R U . . .
H75B H 0.678550 0.622668 0.073488 0.076 Uiso 1 1 calc R U . . .
H75C H 0.689128 0.726264 0.059743 0.076 Uiso 1 1 calc R U . . .
C76 C 0.79880(16) 0.7202(2) 0.03123(12) 0.0547(9) Uani 1 1 d . . . . .
H76A H 0.791641 0.709148 -0.008111 0.066 Uiso 1 1 calc R U . . .
H76B H 0.786097 0.781038 0.040080 0.066 Uiso 1 1 calc R U . . .
H76C H 0.840261 0.714160 0.040802 0.066 Uiso 1 1 calc R U . . .
C77 C 0.77737(16) 0.6713(2) 0.12481(11) 0.0505(8) Uani 1 1 d . . . . .
H77A H 0.756193 0.628301 0.146633 0.061 Uiso 1 1 calc R U . . .
H77B H 0.818955 0.665567 0.133810 0.061 Uiso 1 1 calc R U . . .
H77C H 0.764792 0.732445 0.133088 0.061 Uiso 1 1 calc R U . . .
C78 C 0.81463(14) 0.29629(17) 0.08485(11) 0.0428(7) Uani 1 1 d . . . . .
H78A H 0.784577 0.268910 0.060529 0.051 Uiso 1 1 calc R U . . .
H78B H 0.848224 0.311235 0.063712 0.051 Uiso 1 1 calc R U . . .
H78C H 0.826254 0.253921 0.114082 0.051 Uiso 1 1 calc R U . . .
C79 C 1.0960(3) 0.3106(4) 0.4853(2) 0.1201(19) Uani 1 1 d . . . . .
H79A H 1.133220 0.338453 0.478309 0.144 Uiso 1 1 calc R U . . .
H79B H 1.064715 0.353704 0.477231 0.144 Uiso 1 1 calc R U . . .
H79C H 1.095666 0.292480 0.523932 0.144 Uiso 1 1 calc R U . . .
C80 C 1.0876(2) 0.2328(4) 0.4509(2) 0.1074(16) Uani 1 1 d . . . . .
H80A H 1.089362 0.252114 0.412205 0.129 Uiso 1 1 calc R U . . .
H80B H 1.120219 0.191077 0.458765 0.129 Uiso 1 1 calc R U . . .
C81 C 1.0261(2) 0.1141(4) 0.4240(2) 0.1114(18) Uani 1 1 d . . . . .
H81A H 1.055348 0.067380 0.433547 0.134 Uiso 1 1 calc R U . . .
H81B H 1.030948 0.131418 0.385297 0.134 Uiso 1 1 calc R U . . .
C82 C 0.9701(2) 0.0756(4) 0.4279(2) 0.1171(18) Uani 1 1 d . . . . .
H82A H 0.966100 0.023769 0.403245 0.140 Uiso 1 1 calc R U . . .
H82B H 0.965026 0.056253 0.465694 0.140 Uiso 1 1 calc R U . . .
H82C H 0.940562 0.120456 0.417319 0.140 Uiso 1 1 calc R U . . .

loop_
_atom_site_aniso_label
_atom_site_aniso_U_11
_atom_site_aniso_U_22
_atom_site_aniso_U_33
_atom_site_aniso_U_23
_atom_site_aniso_U_13
_atom_site_aniso_U_12
Fe1 0.02389(19) 0.02394(18) 0.02475(18) -0.00173(13) 0.00265(14) -0.00141(15)
Fe2 0.0287(2) 0.02295(18) 0.02746(18) 0.00035(13) 0.00116(14) 0.00035(15)
P1 0.0276(4) 0.0222(3) 0.0258(3) -0.0030(2) 0.0004(3) -0.0008(3)
P2 0.0202(3) 0.0262(3) 0.0292(3) -0.0036(2) 0.0035(2) 0.0008(3)
P3 0.0249(4) 0.0285(3) 0.0317(3) 0.0038(3) 0.0015(3) -0.0017(3)
P4 0.0295(4) 0.0274(3) 0.0245(3) 0.0024(2) 0.0001(3) -0.0008(3)
O1 0.081(2) 0.090(2) 0.0718(17) -0.0061(15) 0.0223(15) 0.0149(17)
N1 0.0207(11) 0.0230(10) 0.0262(10) -0.0030(8) 0.0016(8) -0.0005(8)
N2 0.0264(12) 0.0256(11) 0.0249(10) 0.0027(8) 0.0019(8) 0.0011(9)
C1 0.0230(13) 0.0240(12) 0.0236(12) 0.0015(9) -0.0004(10) 0.0014(10)
C2 0.0249(14) 0.0278(12) 0.0242(12) 0.0032(9) -0.0010(10) -0.0032(10)
C3 0.0282(15) 0.0358(14) 0.0296(13) 0.0055(10) -0.0014(11) -0.0094(11)
C4 0.0218(14) 0.0395(15) 0.0333(14) 0.0085(11) 0.0019(10) -0.0019(12)
C5 0.0272(14) 0.0307(14) 0.0315(13) 0.0053(10) 0.0067(11) 0.0061(11)
C6 0.0242(13) 0.0231(12) 0.0240(12) 0.0030(9) 0.0023(10) 0.0029(10)
C7 0.0265(14) 0.0195(11) 0.0268(12) 0.0023(9) 0.0031(10) 0.0031(10)
C8 0.0336(15) 0.0222(12) 0.0271(12) -0.0003(9) 0.0077(10) 0.0053(11)
C9 0.0375(16) 0.0202(12) 0.0272(13) -0.0024(9) 0.0000(11) 0.0030(11)
C10 0.0294(14) 0.0227(12) 0.0320(13) -0.0029(10) -0.0027(11) -0.0013(10)
C11 0.0248(13) 0.0213(12) 0.0275(12) -0.0019(9) 0.0026(10) 0.0013(10)
C12 0.0249(13) 0.0192(11) 0.0258(12) -0.0009(9) 0.0010(10) 0.0016(10)
C13 0.0233(15) 0.0477(17) 0.0472(16) 0.0053(12) 0.0068(12) -0.0029(13)
C14A 0.019(3) 0.056(4) 0.121(7) 0.010(4) 0.007(4) 0.002(3)
C15A 0.029(3) 0.054(3) 0.057(3) 0.002(2) 0.001(2) -0.009(2)
C16A 0.033(3) 0.094(5) 0.051(3) 0.002(3) 0.016(2) -0.019(3)
C14B 0.029(5) 0.174(15) 0.051(7) 0.020(7) -0.008(5) -0.015(7)
C15B 0.051(6) 0.069(7) 0.120(9) -0.012(6) 0.044(6) -0.020(5)
C16B 0.025(4) 0.075(6) 0.063(5) -0.017(4) 0.018(4) -0.003(4)
C17 0.0454(17) 0.0302(14) 0.0283(13) -0.0090(10) 0.0053(12) 0.0009(12)
C18 0.058(2) 0.0382(16) 0.0500(17) -0.0192(13) 0.0117(15) -0.0085(15)
C19 0.067(2) 0.0505(19) 0.0463(17) -0.0232(14) 0.0177(16) -0.0134(17)
C20 0.084(3) 0.066(2) 0.0415(18) -0.0157(15) -0.0152(17) 0.014(2)
C21 0.0319(15) 0.0246(13) 0.0293(13) -0.0026(9) -0.0007(11) -0.0071(11)
C22 0.0267(14) 0.0252(13) 0.0352(14) -0.0052(10) 0.0014(11) -0.0032(11)
C23 0.0378(16) 0.0337(14) 0.0280(13) -0.0021(10) -0.0050(11) 0.0005(12)
C24 0.0401(17) 0.0356(15) 0.0421(16) -0.0025(11) -0.0132(13) 0.0052(13)
C25 0.061(2) 0.082(3) 0.0307(16) 0.0089(15) -0.0023(15) 0.0114(19)
C26 0.050(2) 0.0416(17) 0.0567(19) -0.0088(14) -0.0225(15) -0.0004(15)
C27 0.0384(17) 0.0249(13) 0.0413(15) -0.0039(11) 0.0048(12) 0.0048(12)
C28 0.099(3) 0.050(2) 0.076(2) 0.0067(17) 0.045(2) 0.032(2)
C29 0.053(2) 0.0396(18) 0.082(2) -0.0150(16) -0.0190(18) 0.0168(16)
C30 0.059(2) 0.0251(15) 0.072(2) -0.0090(13) -0.0105(17) 0.0019(14)
C31 0.0207(14) 0.0427(16) 0.0399(15) -0.0036(11) 0.0067(11) -0.0021(12)
C32 0.0314(17) 0.060(2) 0.0494(17) 0.0106(14) 0.0148(13) -0.0043(14)
C33 0.0225(16) 0.064(2) 0.0562(18) 0.0030(15) 0.0043(13) -0.0061(14)
C34 0.0374(18) 0.064(2) 0.0461(17) -0.0128(14) 0.0147(14) 0.0040(16)
C35 0.0296(15) 0.0344(14) 0.0342(14) 0.0001(10) -0.0005(11) 0.0051(11)
C36 0.0357(17) 0.0403(16) 0.0550(18) 0.0025(13) 0.0002(14) 0.0100(13)
C37 0.0360(17) 0.0390(16) 0.0382(15) 0.0094(11) 0.0046(12) 0.0044(13)
C38 0.0448(19) 0.0537(18) 0.0355(15) -0.0001(13) -0.0072(13) 0.0018(15)
C39 0.0333(16) 0.0348(15) 0.0459(16) 0.0069(12) -0.0006(12) -0.0043(12)
C40 0.0219(13) 0.0271(13) 0.0295(13) 0.0022(9) 0.0030(10) 0.0050(10)
C41 0.0245(14) 0.0291(13) 0.0317(14) 0.0054(10) 0.0012(10) 0.0010(11)
C42 0.0299(15) 0.0372(15) 0.0291(14) 0.0091(10) 0.0026(11) 0.0020(12)
C43 0.0274(14) 0.0376(15) 0.0274(13) 0.0036(10) 0.0015(11) 0.0070(11)
C44 0.0263(14) 0.0307(13) 0.0298(13) -0.0024(10) 0.0010(10) 0.0021(11)
C45 0.0234(13) 0.0262(12) 0.0233(12) 0.0003(9) 0.0028(10) 0.0042(10)
C46 0.0226(13) 0.0258(12) 0.0303(13) 0.0011(9) 0.0037(10) 0.0027(10)
C47 0.0241(14) 0.0310(13) 0.0331(13) 0.0007(10) 0.0007(10) 0.0017(11)
C48 0.0216(14) 0.0344(14) 0.0375(14) 0.0050(11) 0.0035(11) -0.0040(11)
C49 0.0284(15) 0.0411(15) 0.0309(14) 0.0106(11) 0.0035(11) -0.0042(12)
C50 0.0248(14) 0.0329(14) 0.0280(13) 0.0030(10) 0.0034(10) 0.0018(11)
C51 0.0237(13) 0.0238(12) 0.0291(13) 0.0003(9) 0.0007(10) 0.0020(10)
C52 0.0379(17) 0.0517(17) 0.0244(13) 0.0047(11) -0.0002(11) 0.0037(13)
C53 0.057(2) 0.078(2) 0.0339(16) 0.0028(15) 0.0094(14) 0.0122(18)
C54 0.069(3) 0.083(3) 0.0300(16) 0.0012(15) -0.0095(15) -0.015(2)
C55 0.057(2) 0.066(2) 0.0361(16) 0.0139(14) -0.0072(14) 0.0127(17)
C56 0.0327(16) 0.0465(17) 0.0441(16) 0.0094(13) -0.0003(12) -0.0104(13)
C57 0.046(2) 0.055(2) 0.0597(19) 0.0040(15) 0.0002(15) -0.0260(16)
C58 0.058(2) 0.048(2) 0.080(2) 0.0213(17) -0.0043(19) -0.0131(17)
C59 0.040(2) 0.078(2) 0.0550(19) 0.0074(16) 0.0062(15) -0.0200(18)
C60 0.0346(16) 0.0343(15) 0.0422(15) 0.0158(11) -0.0029(12) -0.0060(12)
C61 0.0335(15) 0.0387(15) 0.0232(13) 0.0013(10) 0.0018(10) -0.0008(12)
C62 0.0392(17) 0.0458(17) 0.0432(16) 0.0044(13) 0.0026(13) -0.0166(14)
C63 0.064(3) 0.080(3) 0.156(4) -0.013(3) -0.060(3) -0.008(2)
C64 0.202(6) 0.099(4) 0.084(3) -0.020(2) 0.066(3) -0.112(4)
C65 0.072(3) 0.047(2) 0.092(3) -0.0158(18) -0.006(2) -0.0189(19)
C66 0.043(2) 0.059(2) 0.063(2) -0.0158(16) 0.0191(16) 0.0032(16)
C67 0.095(4) 0.179(6) 0.295(9) -0.159(6) -0.103(5) 0.104(4)
C68 0.065(2) 0.0370(17) 0.071(2) -0.0102(15) 0.0132(18) 0.0098(16)
C69 0.337(10) 0.097(4) 0.170(5) -0.059(4) 0.206(7) -0.086(5)
C70 0.0440(18) 0.0432(16) 0.0271(14) 0.0034(11) -0.0043(12) -0.0103(13)
C71 0.060(2) 0.084(3) 0.051(2) 0.0039(17) -0.0142(17) -0.033(2)
C72 0.090(3) 0.054(2) 0.0356(17) -0.0127(14) -0.0110(17) 0.0042(19)
C73 0.064(2) 0.061(2) 0.0296(15) 0.0072(13) -0.0046(14) -0.0097(17)
C74 0.0455(18) 0.0302(14) 0.0360(15) 0.0036(11) -0.0012(12) 0.0086(13)
C75 0.053(2) 0.063(2) 0.073(2) 0.0028(17) 0.0011(18) 0.0231(18)
C76 0.078(3) 0.0330(16) 0.0520(18) 0.0079(13) -0.0013(17) -0.0052(16)
C77 0.074(2) 0.0373(16) 0.0400(16) -0.0042(12) 0.0036(15) 0.0138(16)
C78 0.052(2) 0.0286(15) 0.0472(16) -0.0058(11) 0.0017(14) 0.0088(13)
C79 0.122(5) 0.136(5) 0.104(4) -0.026(3) 0.021(3) -0.018(4)
C80 0.067(3) 0.112(4) 0.145(5) -0.022(3) 0.022(3) 0.014(3)
C81 0.103(4) 0.108(4) 0.126(4) -0.049(3) 0.030(3) 0.013(3)
C82 0.100(4) 0.104(4) 0.146(5) -0.024(3) 0.002(4) 0.006(4)

loop_
_atom_type_symbol
_atom_type_description
_atom_type_scat_dispersion_real
_atom_type_scat_dispersion_imag
_atom_type_scat_source
C C 0.0033 0.0016
;
International Tables for Crystallography
(Vol. C, Tables 4.2.6.8 and 6.1.1.4)
;
H H 0.0000 0.0000
;
International Tables for Crystallography
(Vol. C, Table 6.1.1.4)
;
Fe Fe 0.3463 0.8444
;
International Tables for Crystallography
(Vol. C, Tables 4.2.6.8 and 6.1.1.4)
;
N N 0.0061 0.0033
;
International Tables for Crystallography
(Vol. C, Tables 4.2.6.8 and 6.1.1.4)
;
P P 0.1023 0.0942
;
International Tables for Crystallography
(Vol. C, Tables 4.2.6.8 and 6.1.1.4)
;
O O 0.0106 0.0060
;
International Tables for Crystallography
(Vol. C, Tables 4.2.6.8 and 6.1.1.4)
;

loop_
_geom_angle_atom_site_label_1
_geom_angle_atom_site_label_2
_geom_angle_atom_site_label_3
_geom_angle
N1 Fe1 C39 120.04(10)
N1 Fe1 P1 95.90(6)
C39 Fe1 P1 114.14(8)
N1 Fe1 P2 86.92(6)
C39 Fe1 P2 110.01(8)
P1 Fe1 P2 126.39(2)
N2 Fe2 C78 105.64(10)
N2 Fe2 P3 95.05(6)
C78 Fe2 P3 109.88(9)
N2 Fe2 P4 95.07(6)
C78 Fe2 P4 108.65(8)
P3 Fe2 P4 135.61(3)
C21 P1 C23 104.11(12)
C21 P1 C27 101.40(12)
C23 P1 C27 111.78(11)
C21 P1 Fe1 103.41(8)
C23 P1 Fe1 113.12(8)
C27 P1 Fe1 120.44(9)
C22 P2 C31 103.02(12)
C22 P2 C35 104.68(11)
C31 P2 C35 110.63(12)
C22 P2 Fe1 91.82(8)
C31 P2 Fe1 114.30(8)
C35 P2 Fe1 126.70(9)
C60 P3 C66 106.31(14)
C60 P3 C62 103.89(12)
C66 P3 C62 109.97(15)
C60 P3 Fe2 95.71(9)
C66 P3 Fe2 122.54(11)
C62 P3 Fe2 115.10(9)
C61 P4 C74 104.90(13)
C61 P4 C70 104.06(12)
C74 P4 C70 110.73(12)
C61 P4 Fe2 94.16(8)
C74 P4 Fe2 125.21(8)
C70 P4 Fe2 113.50(9)
C80 O1 C81 119.2(4)
C1 N1 C12 104.72(18)
C1 N1 Fe1 126.94(14)
C12 N1 Fe1 124.28(15)
C51 N2 C40 105.19(18)
C51 N2 Fe2 126.94(14)
C40 N2 Fe2 127.47(16)
N1 C1 C6 112.09(19)
N1 C1 C2 128.0(2)
C6 C1 C2 119.8(2)
C3 C2 C1 117.0(2)
C3 C2 C21 119.9(2)
C1 C2 C21 122.4(2)
C2 C3 C4 123.8(2)
C2 C3 H3 118.1
C4 C3 H3 118.1
C5 C4 C3 117.8(2)
C5 C4 C13 121.6(2)
C3 C4 C13 120.7(2)
C4 C5 C6 120.2(2)
C4 C5 H5 119.9
C6 C5 H5 119.9
C5 C6 C1 120.8(2)
C5 C6 C7 133.7(2)
C1 C6 C7 105.5(2)
C8 C7 C12 120.8(2)
C8 C7 C6 133.4(2)
C12 C7 C6 105.66(19)
C9 C8 C7 120.0(2)
C9 C8 H8 120.0
C7 C8 H8 120.0
C8 C9 C10 117.9(2)
C8 C9 C17 123.4(2)
C10 C9 C17 118.7(2)
C11 C10 C9 124.3(2)
C11 C10 H10 117.9
C9 C10 H10 117.9
C10 C11 C12 116.7(2)
C10 C11 C22 119.0(2)
C12 C11 C22 124.2(2)
N1 C12 C11 127.8(2)
N1 C12 C7 111.8(2)
C11 C12 C7 120.3(2)
C14A C13 C16A 114.1(5)
C15B C13 C14B 115.4(7)
C15B C13 C4 112.8(5)
C14A C13 C4 108.9(3)
C16A C13 C4 110.6(3)
C14B C13 C4 108.0(4)
C14A C13 C15A 105.6(4)
C16A C13 C15A 106.1(4)
C4 C13 C15A 111.5(3)
C15B C13 C16B 106.6(6)
C14B C13 C16B 103.5(7)
C4 C13 C16B 110.2(3)
C13 C14A H14A 109.5
C13 C14A H14B 109.5
H14A C14A H14B 109.5
C13 C14A H14C 109.5
H14A C14A H14C 109.5
H14B C14A H14C 109.5
C13 C15A H15A 109.5
C13 C15A H15B 109.5
H15A C15A H15B 109.5
C13 C15A H15C 109.5
H15A C15A H15C 109.5
H15B C15A H15C 109.5
C13 C16A H16A 109.5
C13 C16A H16B 109.5
H16A C16A H16B 109.5
C13 C16A H16C 109.5
H16A C16A H16C 109.5
H16B C16A H16C 109.5
C13 C14B H14D 109.5
C13 C14B H14E 109.5
H14D C14B H14E 109.5
C13 C14B H14F 109.5
H14D C14B H14F 109.5
H14E C14B H14F 109.5
C13 C15B H15D 109.5
C13 C15B H15E 109.5
H15D C15B H15E 109.5
C13 C15B H15F 109.5
H15D C15B H15F 109.5
H15E C15B H15F 109.5
C13 C16B H16D 109.5
C13 C16B H16E 109.5
H16D C16B H16E 109.5
C13 C16B H16F 109.5
H16D C16B H16F 109.5
H16E C16B H16F 109.5
C19 C17 C18 108.5(2)
C19 C17 C9 112.2(2)
C18 C17 C9 110.3(2)
C19 C17 C20 108.1(2)
C18 C17 C20 109.1(3)
C9 C17 C20 108.6(2)
C17 C18 H18A 109.5
C17 C18 H18B 109.5
H18A C18 H18B 109.5
C17 C18 H18C 109.5
H18A C18 H18C 109.5
H18B C18 H18C 109.5
C17 C19 H19A 109.5
C17 C19 H19B 109.5
H19A C19 H19B 109.5
C17 C19 H19C 109.5
H19A C19 H19C 109.5
H19B C19 H19C 109.5
C17 C20 H20A 109.5
C17 C20 H20B 109.5
H20A C20 H20B 109.5
C17 C20 H20C 109.5
H20A C20 H20C 109.5
H20B C20 H20C 109.5
C2 C21 P1 119.79(17)
C2 C21 H21A 107.4
P1 C21 H21A 107.4
C2 C21 H21B 107.4
P1 C21 H21B 107.4
H21A C21 H21B 106.9
C11 C22 P2 117.58(17)
C11 C22 H22A 107.9
P2 C22 H22A 107.9
C11 C22 H22B 107.9
P2 C22 H22B 107.9
H22A C22 H22B 107.2
C26 C23 C24 108.2(2)
C26 C23 C25 110.7(2)
C24 C23 C25 107.0(2)
C26 C23 P1 114.80(18)
C24 C23 P1 105.50(16)
C25 C23 P1 110.3(2)
C23 C24 H24A 109.5
C23 C24 H24B 109.5
H24A C24 H24B 109.5
C23 C24 H24C 109.5
H24A C24 H24C 109.5
H24B C24 H24C 109.5
C23 C25 H25A 109.5
C23 C25 H25B 109.5
H25A C25 H25B 109.5
C23 C25 H25C 109.5
H25A C25 H25C 109.5
H25B C25 H25C 109.5
C23 C26 H26A 109.5
C23 C26 H26B 109.5
H26A C26 H26B 109.5
C23 C26 H26C 109.5
H26A C26 H26C 109.5
H26B C26 H26C 109.5
C29 C27 C30 107.9(2)
C29 C27 C28 109.2(3)
C30 C27 C28 108.8(3)
C29 C27 P1 106.28(18)
C30 C27 P1 114.5(2)
C28 C27 P1 110.04(19)
C27 C28 H28A 109.5
C27 C28 H28B 109.5
H28A C28 H28B 109.5
C27 C28 H28C 109.5
H28A C28 H28C 109.5
H28B C28 H28C 109.5
C27 C29 H29A 109.5
C27 C29 H29B 109.5
H29A C29 H29B 109.5
C27 C29 H29C 109.5
H29A C29 H29C 109.5
H29B C29 H29C 109.5
C27 C30 H30A 109.5
C27 C30 H30B 109.5
H30A C30 H30B 109.5
C27 C30 H30C 109.5
H30A C30 H30C 109.5
H30B C30 H30C 109.5
C33 C31 C34 109.8(2)
C33 C31 C32 108.1(2)
C34 C31 C32 107.6(2)
C33 C31 P2 116.07(18)
C34 C31 P2 107.25(19)
C32 C31 P2 107.74(18)
C31 C32 H32A 109.5
C31 C32 H32B 109.5
H32A C32 H32B 109.5
C31 C32 H32C 109.5
H32A C32 H32C 109.5
H32B C32 H32C 109.5
C31 C33 H33A 109.5
C31 C33 H33B 109.5
H33A C33 H33B 109.5
C31 C33 H33C 109.5
H33A C33 H33C 109.5
H33B C33 H33C 109.5
C31 C34 H34A 109.5
C31 C34 H34B 109.5
H34A C34 H34B 109.5
C31 C34 H34C 109.5
H34A C34 H34C 109.5
H34B C34 H34C 109.5
C38 C35 C36 109.6(2)
C38 C35 C37 108.3(2)
C36 C35 C37 107.8(2)
C38 C35 P2 112.77(19)
C36 C35 P2 110.71(18)
C37 C35 P2 107.49(17)
C35 C36 H36A 109.5
C35 C36 H36B 109.5
H36A C36 H36B 109.5
C35 C36 H36C 109.5
H36A C36 H36C 109.5
H36B C36 H36C 109.5
C35 C37 H37A 109.5
C35 C37 H37B 109.5
H37A C37 H37B 109.5
C35 C37 H37C 109.5
H37A C37 H37C 109.5
H37B C37 H37C 109.5
C35 C38 H38A 109.5
C35 C38 H38B 109.5
H38A C38 H38B 109.5
C35 C38 H38C 109.5
H38A C38 H38C 109.5
H38B C38 H38C 109.5
Fe1 C39 H39A 109.5
Fe1 C39 H39B 109.5
H39A C39 H39B 109.5
Fe1 C39 H39C 109.5
H39A C39 H39C 109.5
H39B C39 H39C 109.5
N2 C40 C41 128.9(2)
N2 C40 C45 111.4(2)
C41 C40 C45 119.7(2)
C42 C41 C40 117.3(2)
C42 C41 C60 118.9(2)
C40 C41 C60 123.8(2)
C41 C42 C43 124.1(2)
C41 C42 H42 117.9
C43 C42 H42 117.9
C44 C43 C42 117.5(2)
C44 C43 C52 122.9(2)
C42 C43 C52 119.5(2)
C43 C44 C45 120.2(2)
C43 C44 H44 119.9
C45 C44 H44 119.9
C44 C45 C40 121.2(2)
C44 C45 C46 132.8(2)
C40 C45 C46 105.90(19)
C47 C46 C51 121.5(2)
C47 C46 C45 133.0(2)
C51 C46 C45 105.6(2)
C48 C47 C46 120.1(2)
C48 C47 H47 120.0
C46 C47 H47 120.0
C47 C48 C49 117.3(2)
C47 C48 C56 123.3(2)
C49 C48 C56 119.4(2)
C50 C49 C48 124.6(2)
C50 C49 H49 117.7
C48 C49 H49 117.7
C49 C50 C51 117.3(2)
C49 C50 C61 119.8(2)
C51 C50 C61 122.8(2)
N2 C51 C50 128.9(2)
N2 C51 C46 111.9(2)
C50 C51 C46 119.2(2)
C54 C52 C55 108.5(3)
C54 C52 C43 112.0(2)
C55 C52 C43 109.2(2)
C54 C52 C53 108.4(3)
C55 C52 C53 108.7(2)
C43 C52 C53 109.9(2)
C52 C53 H53A 109.5
C52 C53 H53B 109.5
H53A C53 H53B 109.5
C52 C53 H53C 109.5
H53A C53 H53C 109.5
H53B C53 H53C 109.5
C52 C54 H54A 109.5
C52 C54 H54B 109.5
H54A C54 H54B 109.5
C52 C54 H54C 109.5
H54A C54 H54C 109.5
H54B C54 H54C 109.5
C52 C55 H55A 109.5
C52 C55 H55B 109.5
H55A C55 H55B 109.5
C52 C55 H55C 109.5
H55A C55 H55C 109.5
H55B C55 H55C 109.5
C57 C56 C58 108.1(3)
C57 C56 C48 112.0(2)
C58 C56 C48 109.7(2)
C57 C56 C59 108.7(3)
C58 C56 C59 109.3(3)
C48 C56 C59 109.0(2)
C56 C57 H57A 109.5
C56 C57 H57B 109.5
H57A C57 H57B 109.5
C56 C57 H57C 109.5
H57A C57 H57C 109.5
H57B C57 H57C 109.5
C56 C58 H58A 109.5
C56 C58 H58B 109.5
H58A C58 H58B 109.5
C56 C58 H58C 109.5
H58A C58 H58C 109.5
H58B C58 H58C 109.5
C56 C59 H59A 109.5
C56 C59 H59B 109.5
H59A C59 H59B 109.5
C56 C59 H59C 109.5
H59A C59 H59C 109.5
H59B C59 H59C 109.5
C41 C60 P3 117.32(17)
C41 C60 H60A 108.0
P3 C60 H60A 108.0
C41 C60 H60B 108.0
P3 C60 H60B 108.0
H60A C60 H60B 107.2
C50 C61 P4 115.74(18)
C50 C61 H61A 108.3
P4 C61 H61A 108.3
C50 C61 H61B 108.3
P4 C61 H61B 108.3
H61A C61 H61B 107.4
C64 C62 C63 111.9(4)
C64 C62 C65 107.2(3)
C63 C62 C65 105.5(3)
C64 C62 P3 115.3(2)
C63 C62 P3 108.3(2)
C65 C62 P3 108.0(2)
C62 C63 H63A 109.5
C62 C63 H63B 109.5
H63A C63 H63B 109.5
C62 C63 H63C 109.5
H63A C63 H63C 109.5
H63B C63 H63C 109.5
C62 C64 H64A 109.5
C62 C64 H64B 109.5
H64A C64 H64B 109.5
C62 C64 H64C 109.5
H64A C64 H64C 109.5
H64B C64 H64C 109.5
C62 C65 H65A 109.5
C62 C65 H65B 109.5
H65A C65 H65B 109.5
C62 C65 H65C 109.5
H65A C65 H65C 109.5
H65B C65 H65C 109.5
C67 C66 C69 112.1(5)
C67 C66 C68 107.4(4)
C69 C66 C68 105.4(3)
C67 C66 P3 108.0(3)
C69 C66 P3 114.7(3)
C68 C66 P3 108.9(2)
C66 C67 H67A 109.5
C66 C67 H67B 109.5
H67A C67 H67B 109.5
C66 C67 H67C 109.5
H67A C67 H67C 109.5
H67B C67 H67C 109.5
C66 C68 H68A 109.5
C66 C68 H68B 109.5
H68A C68 H68B 109.5
C66 C68 H68C 109.5
H68A C68 H68C 109.5
H68B C68 H68C 109.5
C66 C69 H69A 109.5
C66 C69 H69B 109.5
H69A C69 H69B 109.5
C66 C69 H69C 109.5
H69A C69 H69C 109.5
H69B C69 H69C 109.5
C71 C70 C73 110.0(2)
C71 C70 C72 108.2(3)
C73 C70 C72 106.9(2)
C71 C70 P4 107.3(2)
C73 C70 P4 115.52(19)
C72 C70 P4 108.68(18)
C70 C71 H71A 109.5
C70 C71 H71B 109.5
H71A C71 H71B 109.5
C70 C71 H71C 109.5
H71A C71 H71C 109.5
H71B C71 H71C 109.5
C70 C72 H72A 109.5
C70 C72 H72B 109.5
H72A C72 H72B 109.5
C70 C72 H72C 109.5
H72A C72 H72C 109.5
H72B C72 H72C 109.5
C70 C73 H73A 109.5
C70 C73 H73B 109.5
H73A C73 H73B 109.5
C70 C73 H73C 109.5
H73A C73 H73C 109.5
H73B C73 H73C 109.5
C77 C74 C76 108.0(2)
C77 C74 C75 107.8(3)
C76 C74 C75 109.6(2)
C77 C74 P4 107.72(17)
C76 C74 P4 114.3(2)
C75 C74 P4 109.2(2)
C74 C75 H75A 109.5
C74 C75 H75B 109.5
H75A C75 H75B 109.5
C74 C75 H75C 109.5
H75A C75 H75C 109.5
H75B C75 H75C 109.5
C74 C76 H76A 109.5
C74 C76 H76B 109.5
H76A C76 H76B 109.5
C74 C76 H76C 109.5
H76A C76 H76C 109.5
H76B C76 H76C 109.5
C74 C77 H77A 109.5
C74 C77 H77B 109.5
H77A C77 H77B 109.5
C74 C77 H77C 109.5
H77A C77 H77C 109.5
H77B C77 H77C 109.5
Fe2 C78 H78A 109.5
Fe2 C78 H78B 109.5
H78A C78 H78B 109.5
Fe2 C78 H78C 109.5
H78A C78 H78C 109.5
H78B C78 H78C 109.5
C80 C79 H79A 109.5
C80 C79 H79B 109.5
H79A C79 H79B 109.5
C80 C79 H79C 109.5
H79A C79 H79C 109.5
H79B C79 H79C 109.5
O1 C80 C79 116.2(5)
O1 C80 H80A 108.2
C79 C80 H80A 108.2
O1 C80 H80B 108.2
C79 C80 H80B 108.2
H80A C80 H80B 107.4
O1 C81 C82 115.6(4)
O1 C81 H81A 108.4
C82 C81 H81A 108.4
O1 C81 H81B 108.4
C82 C81 H81B 108.4
H81A C81 H81B 107.4
C81 C82 H82A 109.5
C81 C82 H82B 109.5
H82A C82 H82B 109.5
C81 C82 H82C 109.5
H82A C82 H82C 109.5
H82B C82 H82C 109.5

loop_
_geom_bond_atom_site_label_1
_geom_bond_atom_site_label_2
_geom_bond_distance
Fe1 N1 1.9986(19)
Fe1 C39 2.064(2)
Fe1 P1 2.4530(7)
Fe1 P2 2.5181(7)
Fe2 N2 2.0037(19)
Fe2 C78 2.050(3)
Fe2 P3 2.4400(8)
Fe2 P4 2.4404(7)
P1 C21 1.842(3)
P1 C23 1.882(2)
P1 C27 1.890(3)
P2 C22 1.852(2)
P2 C31 1.883(3)
P2 C35 1.896(3)
P3 C60 1.848(3)
P3 C66 1.873(3)
P3 C62 1.888(3)
P4 C61 1.846(3)
P4 C74 1.882(3)
P4 C70 1.888(2)
O1 C80 1.359(6)
O1 C81 1.357(5)
N1 C1 1.387(3)
N1 C12 1.394(3)
N2 C51 1.383(3)
N2 C40 1.396(3)
C1 C6 1.411(3)
C1 C2 1.413(3)
C2 C3 1.384(3)
C2 C21 1.513(3)
C3 C4 1.414(4)
C3 H3 0.9500
C4 C5 1.387(3)
C4 C13 1.538(4)
C5 C6 1.394(3)
C5 H5 0.9500
C6 C7 1.442(3)
C7 C8 1.401(3)
C7 C12 1.411(3)
C8 C9 1.382(3)
C8 H8 0.9500
C9 C10 1.410(4)
C9 C17 1.534(3)
C10 C11 1.389(3)
C10 H10 0.9500
C11 C12 1.408(3)
C11 C22 1.513(3)
C13 C15B 1.414(10)
C13 C14A 1.488(7)
C13 C16A 1.495(5)
C13 C14B 1.506(11)
C13 C15A 1.604(6)
C13 C16B 1.619(8)
C14A H14A 0.9800
C14A H14B 0.9800
C14A H14C 0.9800
C15A H15A 0.9800
C15A H15B 0.9800
C15A H15C 0.9800
C16A H16A 0.9800
C16A H16B 0.9800
C16A H16C 0.9800
C14B H14D 0.9800
C14B H14E 0.9800
C14B H14F 0.9800
C15B H15D 0.9800
C15B H15E 0.9800
C15B H15F 0.9800
C16B H16D 0.9800
C16B H16E 0.9800
C16B H16F 0.9800
C17 C19 1.517(4)
C17 C18 1.521(4)
C17 C20 1.540(4)
C18 H18A 0.9800
C18 H18B 0.9800
C18 H18C 0.9800
C19 H19A 0.9800
C19 H19B 0.9800
C19 H19C 0.9800
C20 H20A 0.9800
C20 H20B 0.9800
C20 H20C 0.9800
C21 H21A 0.9900
C21 H21B 0.9900
C22 H22A 0.9900
C22 H22B 0.9900
C23 C26 1.524(4)
C23 C24 1.531(4)
C23 C25 1.534(4)
C24 H24A 0.9800
C24 H24B 0.9800
C24 H24C 0.9800
C25 H25A 0.9800
C25 H25B 0.9800
C25 H25C 0.9800
C26 H26A 0.9800
C26 H26B 0.9800
C26 H26C 0.9800
C27 C29 1.513(4)
C27 C30 1.525(4)
C27 C28 1.526(4)
C28 H28A 0.9800
C28 H28B 0.9800
C28 H28C 0.9800
C29 H29A 0.9800
C29 H29B 0.9800
C29 H29C 0.9800
C30 H30A 0.9800
C30 H30B 0.9800
C30 H30C 0.9800
C31 C33 1.528(4)
C31 C34 1.531(4)
C31 C32 1.535(4)
C32 H32A 0.9800
C32 H32B 0.9800
C32 H32C 0.9800
C33 H33A 0.9800
C33 H33B 0.9800
C33 H33C 0.9800
C34 H34A 0.9800
C34 H34B 0.9800
C34 H34C 0.9800
C35 C38 1.534(4)
C35 C36 1.534(4)
C35 C37 1.534(4)
C36 H36A 0.9800
C36 H36B 0.9800
C36 H36C 0.9800
C37 H37A 0.9800
C37 H37B 0.9800
C37 H37C 0.9800
C38 H38A 0.9800
C38 H38B 0.9800
C38 H38C 0.9800
C39 H39A 0.9800
C39 H39B 0.9800
C39 H39C 0.9800
C40 C41 1.404(3)
C40 C45 1.412(3)
C41 C42 1.387(3)
C41 C60 1.521(3)
C42 C43 1.412(4)
C42 H42 0.9500
C43 C44 1.383(3)
C43 C52 1.535(3)
C44 C45 1.396(3)
C44 H44 0.9500
C45 C46 1.441(3)
C46 C47 1.392(3)
C46 C51 1.414(3)
C47 C48 1.390(3)
C47 H47 0.9500
C48 C49 1.408(3)
C48 C56 1.532(4)
C49 C50 1.378(3)
C49 H49 0.9500
C50 C51 1.412(3)
C50 C61 1.515(3)
C52 C54 1.530(4)
C52 C55 1.531(4)
C52 C53 1.535(4)
C53 H53A 0.9800
C53 H53B 0.9800
C53 H53C 0.9800
C54 H54A 0.9800
C54 H54B 0.9800
C54 H54C 0.9800
C55 H55A 0.9800
C55 H55B 0.9800
C55 H55C 0.9800
C56 C57 1.522(4)
C56 C58 1.530(4)
C56 C59 1.536(4)
C57 H57A 0.9800
C57 H57B 0.9800
C57 H57C 0.9800
C58 H58A 0.9800
C58 H58B 0.9800
C58 H58C 0.9800
C59 H59A 0.9800
C59 H59B 0.9800
C59 H59C 0.9800
C60 H60A 0.9900
C60 H60B 0.9900
C61 H61A 0.9900
C61 H61B 0.9900
C62 C64 1.507(4)
C62 C63 1.516(4)
C62 C65 1.526(5)
C63 H63A 0.9800
C63 H63B 0.9800
C63 H63C 0.9800
C64 H64A 0.9800
C64 H64B 0.9800
C64 H64C 0.9800
C65 H65A 0.9800
C65 H65B 0.9800
C65 H65C 0.9800
C66 C67 1.503(6)
C66 C69 1.506(6)
C66 C68 1.507(5)
C67 H67A 0.9800
C67 H67B 0.9800
C67 H67C 0.9800
C68 H68A 0.9800
C68 H68B 0.9800
C68 H68C 0.9800
C69 H69A 0.9800
C69 H69B 0.9800
C69 H69C 0.9800
C70 C71 1.525(4)
C70 C73 1.528(4)
C70 C72 1.530(4)
C71 H71A 0.9800
C71 H71B 0.9800
C71 H71C 0.9800
C72 H72A 0.9800
C72 H72B 0.9800
C72 H72C 0.9800
C73 H73A 0.9800
C73 H73B 0.9800
C73 H73C 0.9800
C74 C77 1.528(4)
C74 C76 1.528(4)
C74 C75 1.533(4)
C75 H75A 0.9800
C75 H75B 0.9800
C75 H75C 0.9800
C76 H76A 0.9800
C76 H76B 0.9800
C76 H76C 0.9800
C77 H77A 0.9800
C77 H77B 0.9800
C77 H77C 0.9800
C78 H78A 0.9800
C78 H78B 0.9800
C78 H78C 0.9800
C79 C80 1.438(6)
C79 H79A 0.9800
C79 H79B 0.9800
C79 H79C 0.9800
C80 H80A 0.9900
C80 H80B 0.9900
C81 C82 1.425(7)
C81 H81A 0.9900
C81 H81B 0.9900
C82 H82A 0.9800
C82 H82B 0.9800
C82 H82C 0.9800

loop_
_geom_torsion_atom_site_label_1
_geom_torsion_atom_site_label_2
_geom_torsion_atom_site_label_3
_geom_torsion_atom_site_label_4
_geom_torsion
C12 N1 C1 C6 -4.3(2)
Fe1 N1 C1 C6 153.58(16)
C12 N1 C1 C2 171.3(2)
Fe1 N1 C1 C2 -30.9(3)
N1 C1 C2 C3 175.5(2)
C6 C1 C2 C3 -9.3(3)
N1 C1 C2 C21 -14.6(4)
C6 C1 C2 C21 160.6(2)
C1 C2 C3 C4 3.5(3)
C21 C2 C3 C4 -166.7(2)
C2 C3 C4 C5 3.4(4)
C2 C3 C4 C13 -176.7(2)
C3 C4 C5 C6 -4.4(3)
C13 C4 C5 C6 175.6(2)
C4 C5 C6 C1 -1.4(3)
C4 C5 C6 C7 178.4(2)
N1 C1 C6 C5 -175.5(2)
C2 C1 C6 C5 8.5(3)
N1 C1 C6 C7 4.6(2)
C2 C1 C6 C7 -171.4(2)
C5 C6 C7 C8 -6.1(4)
C1 C6 C7 C8 173.7(2)
C5 C6 C7 C12 177.2(2)
C1 C6 C7 C12 -3.0(2)
C12 C7 C8 C9 2.4(3)
C6 C7 C8 C9 -173.9(2)
C7 C8 C9 C10 -2.2(3)
C7 C8 C9 C17 177.1(2)
C8 C9 C10 C11 0.3(4)
C17 C9 C10 C11 -179.1(2)
C9 C10 C11 C12 1.5(3)
C9 C10 C11 C22 -175.8(2)
C1 N1 C12 C11 -173.6(2)
Fe1 N1 C12 C11 27.8(3)
C1 N1 C12 C7 2.2(2)
Fe1 N1 C12 C7 -156.36(15)
C10 C11 C12 N1 174.2(2)
C22 C11 C12 N1 -8.7(4)
C10 C11 C12 C7 -1.4(3)
C22 C11 C12 C7 175.8(2)
C8 C7 C12 N1 -176.69(19)
C6 C7 C12 N1 0.5(2)
C8 C7 C12 C11 -0.5(3)
C6 C7 C12 C11 176.7(2)
C5 C4 C13 C15B 127.1(6)
C3 C4 C13 C15B -52.8(6)
C5 C4 C13 C14A -65.3(4)
C3 C4 C13 C14A 114.8(4)
C5 C4 C13 C16A 60.9(4)
C3 C4 C13 C16A -119.0(4)
C5 C4 C13 C14B -104.2(7)
C3 C4 C13 C14B 75.9(7)
C5 C4 C13 C15A 178.7(3)
C3 C4 C13 C15A -1.3(4)
C5 C4 C13 C16B 8.2(5)
C3 C4 C13 C16B -171.7(4)
C8 C9 C17 C19 3.5(3)
C10 C9 C17 C19 -177.1(2)
C8 C9 C17 C18 124.6(3)
C10 C9 C17 C18 -56.0(3)
C8 C9 C17 C20 -115.9(3)
C10 C9 C17 C20 63.5(3)
C3 C2 C21 P1 -135.9(2)
C1 C2 C21 P1 54.5(3)
C23 P1 C21 C2 77.4(2)
C27 P1 C21 C2 -166.43(19)
Fe1 P1 C21 C2 -41.03(19)
C10 C11 C22 P2 -143.11(19)
C12 C11 C22 P2 39.8(3)
C31 P2 C22 C11 -179.88(18)
C35 P2 C22 C11 64.4(2)
Fe1 P2 C22 C11 -64.42(18)
C21 P1 C23 C26 55.5(2)
C27 P1 C23 C26 -53.2(2)
Fe1 P1 C23 C26 167.01(19)
C21 P1 C23 C24 -63.5(2)
C27 P1 C23 C24 -172.17(18)
Fe1 P1 C23 C24 48.0(2)
C21 P1 C23 C25 -178.7(2)
C27 P1 C23 C25 72.6(2)
Fe1 P1 C23 C25 -67.2(2)
C21 P1 C27 C29 78.1(2)
C23 P1 C27 C29 -171.5(2)
Fe1 P1 C27 C29 -35.0(2)
C21 P1 C27 C30 -40.9(2)
C23 P1 C27 C30 69.5(2)
Fe1 P1 C27 C30 -153.98(17)
C21 P1 C27 C28 -163.7(2)
C23 P1 C27 C28 -53.3(3)
Fe1 P1 C27 C28 83.1(2)
C22 P2 C31 C33 -74.0(2)
C35 P2 C31 C33 37.4(2)
Fe1 P2 C31 C33 -172.06(18)
C22 P2 C31 C34 162.90(19)
C35 P2 C31 C34 -85.7(2)
Fe1 P2 C31 C34 64.8(2)
C22 P2 C31 C32 47.3(2)
C35 P2 C31 C32 158.71(18)
Fe1 P2 C31 C32 -50.8(2)
C22 P2 C35 C38 35.7(2)
C31 P2 C35 C38 -74.6(2)
Fe1 P2 C35 C38 139.36(17)
C22 P2 C35 C36 158.92(19)
C31 P2 C35 C36 48.6(2)
Fe1 P2 C35 C36 -97.42(19)
C22 P2 C35 C37 -83.60(19)
C31 P2 C35 C37 166.07(17)
Fe1 P2 C35 C37 20.1(2)
C51 N2 C40 C41 179.8(2)
Fe2 N2 C40 C41 6.7(4)
C51 N2 C40 C45 1.1(3)
Fe2 N2 C40 C45 -172.04(16)
N2 C40 C41 C42 -179.0(2)
C45 C40 C41 C42 -0.3(4)
N2 C40 C41 C60 2.4(4)
C45 C40 C41 C60 -179.0(2)
C40 C41 C42 C43 0.2(4)
C60 C41 C42 C43 178.9(2)
C41 C42 C43 C44 -0.1(4)
C41 C42 C43 C52 -178.1(2)
C42 C43 C44 C45 0.0(4)
C52 C43 C44 C45 178.0(2)
C43 C44 C45 C40 -0.1(4)
C43 C44 C45 C46 179.2(3)
N2 C40 C45 C44 179.1(2)
C41 C40 C45 C44 0.3(4)
N2 C40 C45 C46 -0.3(3)
C41 C40 C45 C46 -179.2(2)
C44 C45 C46 C47 -0.5(5)
C40 C45 C46 C47 178.8(3)
C44 C45 C46 C51 -179.9(3)
C40 C45 C46 C51 -0.6(3)
C51 C46 C47 C48 -0.5(4)
C45 C46 C47 C48 -179.8(3)
C46 C47 C48 C49 -0.9(4)
C46 C47 C48 C56 -179.3(2)
C47 C48 C49 C50 1.5(4)
C56 C48 C49 C50 180.0(3)
C48 C49 C50 C51 -0.6(4)
C48 C49 C50 C61 -177.7(2)
C40 N2 C51 C50 179.0(2)
Fe2 N2 C51 C50 -7.9(4)
C40 N2 C51 C46 -1.4(3)
Fe2 N2 C51 C46 171.70(16)
C49 C50 C51 N2 178.7(2)
C61 C50 C51 N2 -4.3(4)
C49 C50 C51 C46 -0.9(4)
C61 C50 C51 C46 176.2(2)
C47 C46 C51 N2 -178.2(2)
C45 C46 C51 N2 1.3(3)
C47 C46 C51 C50 1.4(4)
C45 C46 C51 C50 -179.1(2)
C44 C43 C52 C54 4.5(4)
C42 C43 C52 C54 -177.5(3)
C44 C43 C52 C55 -115.7(3)
C42 C43 C52 C55 62.3(3)
C44 C43 C52 C53 125.1(3)
C42 C43 C52 C53 -56.9(3)
C47 C48 C56 C57 -7.0(4)
C49 C48 C56 C57 174.7(3)
C47 C48 C56 C58 -127.0(3)
C49 C48 C56 C58 54.6(4)
C47 C48 C56 C59 113.4(3)
C49 C48 C56 C59 -65.0(3)
C42 C41 C60 P3 133.5(2)
C40 C41 C60 P3 -47.9(3)
C66 P3 C60 C41 -63.6(2)
C62 P3 C60 C41 -179.6(2)
Fe2 P3 C60 C41 62.8(2)
C49 C50 C61 P4 -130.0(2)
C51 C50 C61 P4 53.0(3)
C74 P4 C61 C50 61.3(2)
C70 P4 C61 C50 177.68(18)
Fe2 P4 C61 C50 -66.83(18)
C60 P3 C62 C64 58.2(4)
C66 P3 C62 C64 -55.2(4)
Fe2 P3 C62 C64 161.5(3)
C60 P3 C62 C63 -175.5(3)
C66 P3 C62 C63 71.1(3)
Fe2 P3 C62 C63 -72.3(3)
C60 P3 C62 C65 -61.6(2)
C66 P3 C62 C65 -175.1(2)
Fe2 P3 C62 C65 41.6(2)
C60 P3 C66 C67 -179.5(4)
C62 P3 C66 C67 -67.6(4)
Fe2 P3 C66 C67 72.5(4)
C60 P3 C66 C69 -53.6(4)
C62 P3 C66 C69 58.3(4)
Fe2 P3 C66 C69 -161.6(4)
C60 P3 C66 C68 64.2(3)
C62 P3 C66 C68 176.1(2)
Fe2 P3 C66 C68 -43.8(3)
C61 P4 C70 C71 158.7(2)
C74 P4 C70 C71 -89.1(2)
Fe2 P4 C70 C71 57.7(2)
C61 P4 C70 C73 -78.2(2)
C74 P4 C70 C73 34.0(3)
Fe2 P4 C70 C73 -179.2(2)
C61 P4 C70 C72 41.9(2)
C74 P4 C70 C72 154.1(2)
Fe2 P4 C70 C72 -59.1(2)
C61 P4 C74 C77 -78.1(2)
C70 P4 C74 C77 170.3(2)
Fe2 P4 C74 C77 28.2(3)
C61 P4 C74 C76 41.9(2)
C70 P4 C74 C76 -69.8(2)
Fe2 P4 C74 C76 148.16(17)
C61 P4 C74 C75 165.2(2)
C70 P4 C74 C75 53.5(2)
Fe2 P4 C74 C75 -88.6(2)
C81 O1 C80 C79 178.5(5)
C80 O1 C81 C82 -173.5(5)
